data_7043836
loop_
_publ_author_name
'Pushkarev, Anatoly P.'
'Balashova, Tatyana V.'
'Kukinov, Andrey A.'
'Arsenyev, Maxim V.'
'Yablonskiy, Artem N.'
'Kryzhkov, Denis I.'
'Andreev, Boris A.'
'Rumyantcev, Roman V.'
'Fukin, Georgy K.'
'Bochkarev, Mikhail N.'

_publ_section_title
;
 Sensitization of NIR luminescence of Yb3+ by Zn2+ chromophores in
 heterometallic complexes with a bridging Schiff-base ligand
;
_journal_name_full 'Dalton Trans.'
_journal_paper_doi 10.1039/C7DT01340J
_journal_year 2017
_chemical_formula_moiety '2(C31 H23 F18 N2 O8 Yb Zn), C44 H36 N4 O8 Zn2'
_chemical_formula_sum 'C106 H82 F36 N8 O24 Yb2 Zn4'
_chemical_formula_weight 3143.35
_space_group_crystal_system monoclinic
_space_group_IT_number 14
_space_group_name_Hall '-P 2yn'
_space_group_name_H-M_alt 'P 1 21/n 1'
_symmetry_space_group_name_Hall '-P 2yn'
_symmetry_space_group_name_H-M 'P 1 21/n 1'
_atom_sites_solution_hydrogens mixed
_atom_sites_solution_primary dual
_atom_sites_solution_secondary difmap
_audit_creation_method SHELXL-2014/7
_audit_update_record
;
2017-04-05 deposited with the CCDC.
2017-07-04 downloaded from the CCDC.
;
_cell_angle_alpha 90
_cell_angle_beta 96.9370(10)
_cell_angle_gamma 90
_cell_formula_units_Z 2
_cell_length_a 18.1681(5)
_cell_length_b 13.5223(4)
_cell_length_c 22.7668(7)
_cell_measurement_reflns_used 9871
_cell_measurement_temperature 100(2)
_cell_measurement_theta_max 30.74
_cell_measurement_theta_min 2.51
_cell_volume 5552.3(3)
_computing_cell_refinement SAINT
_computing_data_collection SMART
_computing_data_reduction SAINT
_computing_molecular_graphics SHELXTL
_computing_publication_material SHELXTL
_computing_structure_refinement SHELXL-2014/7
_computing_structure_solution SHELXT-2014/4
_diffrn_ambient_temperature 100(2)
_diffrn_measured_fraction_theta_full 1.000
_diffrn_measured_fraction_theta_max 1.000
_diffrn_measurement_device_type 'Bruker Smart Apex (CCD)'
_diffrn_measurement_method '\w scans'
_diffrn_radiation_type MoK\a
_diffrn_radiation_wavelength 0.71073
_diffrn_reflns_av_R_equivalents 0.0266
_diffrn_reflns_av_unetI/netI 0.0232
_diffrn_reflns_Laue_measured_fraction_full 1.000
_diffrn_reflns_Laue_measured_fraction_max 1.000
_diffrn_reflns_limit_h_max 24
_diffrn_reflns_limit_h_min -24
_diffrn_reflns_limit_k_max 18
_diffrn_reflns_limit_k_min -18
_diffrn_reflns_limit_l_max 30
_diffrn_reflns_limit_l_min -31
_diffrn_reflns_number 60046
_diffrn_reflns_point_group_measured_fraction_full 1.000
_diffrn_reflns_point_group_measured_fraction_max 1.000
_diffrn_reflns_theta_full 25.242
_diffrn_reflns_theta_max 29.130
_diffrn_reflns_theta_min 1.802
_diffrn_source 'fine focus sealed tube'
_exptl_absorpt_coefficient_mu 2.655
_exptl_absorpt_correction_T_max 0.672
_exptl_absorpt_correction_T_min 0.527
_exptl_absorpt_correction_type multi-scan
_exptl_absorpt_process_details 'SADABS 2014/5'
_exptl_crystal_colour orange
_exptl_crystal_density_diffrn 1.880
_exptl_crystal_description prism
_exptl_crystal_F_000 3100
_exptl_crystal_size_max 0.340
_exptl_crystal_size_mid 0.180
_exptl_crystal_size_min 0.100
_refine_diff_density_max 2.017
_refine_diff_density_min -1.103
_refine_diff_density_rms 0.117
_refine_ls_extinction_method none
_refine_ls_goodness_of_fit_ref 1.033
_refine_ls_hydrogen_treatment mixed
_refine_ls_matrix_type full
_refine_ls_number_parameters 840
_refine_ls_number_reflns 14939
_refine_ls_number_restraints 65
_refine_ls_restrained_S_all 1.064
_refine_ls_R_factor_all 0.0406
_refine_ls_R_factor_gt 0.0348
_refine_ls_shift/su_max 0.004
_refine_ls_shift/su_mean 0.000
_refine_ls_structure_factor_coef Fsqd
_refine_ls_weighting_details 'w=1/[\s^2^(Fo^2^)+(0.0400P)^2^+14.5500P] where P=(Fo^2^+2Fc^2^)/3'
_refine_ls_weighting_scheme calc
_refine_ls_wR_factor_gt 0.0829
_refine_ls_wR_factor_ref 0.0882
_reflns_Friedel_coverage 0.000
_reflns_number_gt 13260
_reflns_number_total 14939
_reflns_threshold_expression 'I > 2\s(I)'
_cod_data_source_file c7dt01340j2.cif
_cod_data_source_block ybznsalen
_cod_database_code 7043836
_shelx_shelxl_version_number 2014/7
_shelx_space_group_comment
;
The symmetry employed for this shelxl refinement is uniquely defined
by the following loop, which should always be used as a source of
symmetry information in preference to the above space-group names.
They are only intended as comments.
;
_shelx_estimated_absorpt_t_min 0.466
_shelx_estimated_absorpt_t_max 0.777

loop_
_space_group_symop_operation_xyz
'x, y, z'
'-x+1/2, y+1/2, -z+1/2'
'-x, -y, -z'
'x-1/2, -y-1/2, z-1/2'

loop_
_atom_site_label
_atom_site_type_symbol
_atom_site_fract_x
_atom_site_fract_y
_atom_site_fract_z
_atom_site_U_iso_or_equiv
_atom_site_adp_type
_atom_site_occupancy
_atom_site_site_symmetry_order
_atom_site_calc_flag
_atom_site_refinement_flags_posn
_atom_site_refinement_flags_adp
_atom_site_refinement_flags_occupancy
_atom_site_disorder_assembly
_atom_site_disorder_group
Yb1 Yb 0.50088(2) 0.30227(2) 0.17889(2) 0.01832(4) Uani 1 1 d . . . . .
Zn1 Zn 0.42131(2) 0.37341(2) 0.30280(2) 0.01646(7) Uani 1 1 d . . . . .
O1 O 0.54876(13) 0.47448(16) 0.15515(9) 0.0247(4) Uani 1 1 d . . . . .
O2 O 0.46359(11) 0.43415(15) 0.23264(9) 0.0193(4) Uani 1 1 d . . . . .
O3 O 0.42565(12) 0.25527(15) 0.24787(9) 0.0205(4) Uani 1 1 d . . . . .
O4 O 0.47787(13) 0.11757(16) 0.18881(10) 0.0253(4) Uani 1 1 d . . . . .
N1 N 0.35939(13) 0.50055(18) 0.30774(10) 0.0185(4) Uani 1 1 d . . . . .
N2 N 0.32520(13) 0.31456(18) 0.32826(10) 0.0181(4) Uani 1 1 d . . . . .
C1 C 0.6016(2) 0.4964(3) 0.11506(18) 0.0398(9) Uani 1 1 d . . . . .
H1A H 0.6354 0.5482 0.1320 0.060 Uiso 1 1 calc R U . . .
H1B H 0.5755 0.5193 0.0773 0.060 Uiso 1 1 calc R U . . .
H1C H 0.6300 0.4367 0.1084 0.060 Uiso 1 1 calc R U . . .
C2 C 0.50892(17) 0.5541(2) 0.17309(12) 0.0214(6) Uani 1 1 d . . . . .
C3 C 0.46277(16) 0.5273(2) 0.21651(12) 0.0191(5) Uani 1 1 d . . . . .
C4 C 0.41783(17) 0.6015(2) 0.23782(12) 0.0213(5) Uani 1 1 d . . . . .
C5 C 0.4212(2) 0.6987(2) 0.21558(14) 0.0279(7) Uani 1 1 d . . . . .
H5A H 0.3908 0.7488 0.2294 0.033 Uiso 1 1 calc R U . . .
C6 C 0.4678(2) 0.7220(2) 0.17426(15) 0.0327(7) Uani 1 1 d . . . . .
H6A H 0.4698 0.7880 0.1603 0.039 Uiso 1 1 calc R U . . .
C7 C 0.5122(2) 0.6494(2) 0.15267(14) 0.0288(7) Uani 1 1 d . . . . .
H7A H 0.5443 0.6657 0.1241 0.035 Uiso 1 1 calc R U . . .
C8 C 0.36557(17) 0.5823(2) 0.27958(13) 0.0213(6) Uani 1 1 d . . . . .
H8A H 0.3329 0.6345 0.2869 0.026 Uiso 1 1 calc R U . . .
C9 C 0.5137(2) 0.0408(3) 0.15926(17) 0.0339(7) Uani 1 1 d . . . . .
H9A H 0.5377 -0.0056 0.1886 0.051 Uiso 1 1 calc R U . . .
H9B H 0.5511 0.0700 0.1369 0.051 Uiso 1 1 calc R U . . .
H9C H 0.4767 0.0054 0.1321 0.051 Uiso 1 1 calc R U . . .
C10 C 0.42529(17) 0.0879(2) 0.22486(13) 0.0219(6) Uani 1 1 d . . . . .
C11 C 0.39730(16) 0.1675(2) 0.25574(12) 0.0197(5) Uani 1 1 d . . . . .
C12 C 0.34059(16) 0.1484(2) 0.29136(13) 0.0202(5) Uani 1 1 d . . . . .
C13 C 0.31538(18) 0.0495(2) 0.29589(14) 0.0259(6) Uani 1 1 d . . . . .
H13A H 0.2768 0.0360 0.3194 0.031 Uiso 1 1 calc R U . . .
C14 C 0.34538(19) -0.0268(2) 0.26718(15) 0.0285(7) Uani 1 1 d . . . . .
H14A H 0.3284 -0.0925 0.2717 0.034 Uiso 1 1 calc R U . . .
C15 C 0.40132(19) -0.0078(2) 0.23100(14) 0.0261(6) Uani 1 1 d . . . . .
H15A H 0.4224 -0.0604 0.2110 0.031 Uiso 1 1 calc R U . . .
C16 C 0.30380(16) 0.2237(2) 0.32226(13) 0.0207(5) Uani 1 1 d . . . . .
H16A H 0.2607 0.2050 0.3394 0.025 Uiso 1 1 calc R U . . .
C17 C 0.30285(16) 0.4861(2) 0.34468(12) 0.0200(5) Uani 1 1 d . . . . .
C18 C 0.28421(16) 0.3870(2) 0.35556(12) 0.0194(5) Uani 1 1 d . . . . .
C19 C 0.22814(17) 0.3670(2) 0.39103(13) 0.0238(6) Uani 1 1 d . . . . .
H19A H 0.2152 0.3005 0.3987 0.029 Uiso 1 1 calc R U . . .
C20 C 0.19159(17) 0.4444(3) 0.41493(14) 0.0268(6) Uani 1 1 d . . . . .
H20A H 0.1535 0.4307 0.4389 0.032 Uiso 1 1 calc R U . . .
C21 C 0.20995(18) 0.5415(3) 0.40436(14) 0.0274(6) Uani 1 1 d . . . . .
H21A H 0.1842 0.5939 0.4208 0.033 Uiso 1 1 calc R U . . .
C22 C 0.26579(17) 0.5626(2) 0.36996(13) 0.0245(6) Uani 1 1 d . . . . .
H22A H 0.2789 0.6294 0.3635 0.029 Uiso 1 1 calc R U . . .
O5 O 0.40672(13) 0.34287(19) 0.11856(10) 0.0302(5) Uani 1 1 d . . . . .
C23 C 0.34969(19) 0.4072(3) 0.11219(16) 0.0304(7) Uani 1 1 d . . . . .
H23A H 0.3542 0.4508 0.1479 0.036 Uiso 1 1 calc R U . . .
C24 C 0.3497(2) 0.4727(3) 0.0581(2) 0.0471(11) Uani 1 1 d . . . . .
F1 F 0.30695(15) 0.5539(2) 0.06307(18) 0.0748(10) Uani 1 1 d . . . . .
F2 F 0.32440(17) 0.4280(3) 0.00809(11) 0.0734(10) Uani 1 1 d . . . . .
F3 F 0.41869(13) 0.5030(2) 0.05208(12) 0.0527(7) Uani 1 1 d . . . . .
C25 C 0.27629(19) 0.3513(3) 0.10969(15) 0.0299(7) Uani 1 1 d . . . . .
F4 F 0.26789(14) 0.31278(19) 0.16290(10) 0.0450(6) Uani 1 1 d . . . . .
F5 F 0.21673(12) 0.40946(17) 0.09439(10) 0.0395(5) Uani 1 1 d . . . . .
F6 F 0.27044(12) 0.27569(16) 0.07173(9) 0.0351(5) Uani 1 1 d . . . . .
O6 O 0.54490(14) 0.24858(18) 0.10214(9) 0.0287(5) Uani 1 1 d . . . . .
C26 C 0.52992(18) 0.2583(3) 0.04243(13) 0.0256(6) Uani 1 1 d . . . . .
H26A H 0.5066 0.3246 0.0338 0.031 Uiso 1 1 calc R U . . .
C27 C 0.4781(2) 0.1809(3) 0.01419(14) 0.0513(12) Uani 1 1 d D U . . .
F7 F 0.4234(2) 0.1634(4) 0.04484(17) 0.0829(16) Uani 0.846(7) 1 d D U P A 1
F8 F 0.5137(3) 0.0917(2) 0.01339(19) 0.0957(17) Uani 0.846(7) 1 d D . P A 1
F9 F 0.4536(2) 0.1965(3) -0.04232(12) 0.0662(13) Uani 0.846(7) 1 d D . P A 1
F7* F 0.4060(3) 0.2030(8) 0.0166(8) 0.0829(16) Uani 0.154(7) 1 d D U P A 2
F8* F 0.4895(8) 0.0955(5) 0.0418(6) 0.0957(17) Uani 0.154(7) 1 d D . P A 2
F9* F 0.4831(8) 0.1656(10) -0.0428(3) 0.0662(13) Uani 0.154(7) 1 d D . P A 2
C28 C 0.6021(2) 0.2550(4) 0.01501(16) 0.0421(9) Uani 1 1 d . U . . .
F10 F 0.59363(13) 0.2574(2) -0.04387(9) 0.0438(5) Uani 1 1 d . U . . .
F11 F 0.64548(17) 0.3335(3) 0.03295(14) 0.0793(10) Uani 1 1 d . U . . .
F12 F 0.64261(19) 0.1782(3) 0.02996(13) 0.0845(11) Uani 1 1 d . U . . .
O7 O 0.60009(12) 0.28525(18) 0.23828(10) 0.0270(5) Uani 1 1 d . . . . .
C29 C 0.67111(17) 0.2655(3) 0.26092(14) 0.0261(6) Uani 1 1 d . . . . .
H29A H 0.6790 0.2936 0.3018 0.031 Uiso 1 1 calc R U . . .
C30 C 0.7267(2) 0.3152(3) 0.22486(17) 0.0343(8) Uani 1 1 d . . . . .
F13 F 0.71683(15) 0.41305(18) 0.22496(14) 0.0577(7) Uani 1 1 d . . . . .
F14 F 0.72060(14) 0.2860(2) 0.16899(11) 0.0475(6) Uani 1 1 d . . . . .
F15 F 0.79737(12) 0.2995(2) 0.24758(13) 0.0514(7) Uani 1 1 d . . . . .
C31 C 0.6848(2) 0.1543(3) 0.26578(18) 0.0375(8) Uani 1 1 d . . . . .
F16 F 0.67829(16) 0.10835(19) 0.21358(13) 0.0542(7) Uani 1 1 d . . . . .
F17 F 0.75260(15) 0.1327(2) 0.29268(13) 0.0583(7) Uani 1 1 d . . . . .
F18 F 0.63640(17) 0.1121(2) 0.29707(15) 0.0706(9) Uani 1 1 d . . . . .
O8 O 0.51519(14) 0.35684(19) 0.35773(11) 0.0327(5) Uani 1 1 d D . . . .
H8B H 0.568(2) 0.359(5) 0.336(2) 0.039 Uiso 0.59(5) 1 d D U P B 1
H8C H 0.505(4) 0.306(4) 0.395(2) 0.039 Uiso 0.59(5) 1 d D U P B 1
H8B* H 0.533(5) 0.428(4) 0.381(4) 0.039 Uiso 0.41(5) 1 d D U P B 2
H8C* H 0.555(3) 0.301(5) 0.343(3) 0.039 Uiso 0.41(5) 1 d D U P B 2
Zn2 Zn 0.41987(2) 0.47223(2) 0.48850(2) 0.01781(7) Uani 1 1 d . . . . .
O9 O 0.47548(14) 0.17436(16) 0.41667(10) 0.0276(5) Uani 1 1 d . . . . .
O10 O 0.42672(12) 0.33947(15) 0.45520(9) 0.0211(4) Uani 1 1 d . . . . .
O11 O 0.57346(12) 0.56031(17) 0.35178(9) 0.0241(4) Uani 1 1 d . . . . .
O12 O 0.49435(11) 0.53403(14) 0.43980(9) 0.0180(4) Uani 1 1 d . . . . .
N3 N 0.32933(13) 0.43375(19) 0.52886(11) 0.0205(5) Uani 1 1 d . . . . .
N4 N 0.37604(13) 0.61162(19) 0.49939(11) 0.0210(5) Uani 1 1 d . . . . .
C32 C 0.4994(2) 0.0844(2) 0.39187(16) 0.0326(7) Uani 1 1 d . . . . .
H32A H 0.5330 0.0997 0.3626 0.049 Uiso 1 1 calc R U . . .
H32B H 0.4562 0.0484 0.3727 0.049 Uiso 1 1 calc R U . . .
H32C H 0.5253 0.0435 0.4234 0.049 Uiso 1 1 calc R U . . .
C33 C 0.42449(17) 0.1657(2) 0.45613(13) 0.0222(6) Uani 1 1 d . . . . .
C34 C 0.39925(16) 0.2593(2) 0.47606(13) 0.0199(5) Uani 1 1 d . . . . .
C35 C 0.34648(16) 0.2565(2) 0.51723(13) 0.0224(6) Uani 1 1 d . . . . .
C36 C 0.32296(17) 0.1641(2) 0.53783(15) 0.0262(6) Uani 1 1 d . . . . .
H36A H 0.2886 0.1631 0.5661 0.031 Uiso 1 1 calc R U . . .
C37 C 0.34817(19) 0.0766(2) 0.51822(15) 0.0288(7) Uani 1 1 d . . . . .
H37A H 0.3313 0.0157 0.5325 0.035 Uiso 1 1 calc R U . . .
C38 C 0.39964(19) 0.0777(2) 0.47654(15) 0.0274(6) Uani 1 1 d . . . . .
H38A H 0.4173 0.0170 0.4625 0.033 Uiso 1 1 calc R U . . .
C39 C 0.31405(16) 0.3426(2) 0.54029(13) 0.0228(6) Uani 1 1 d . . . . .
H39A H 0.2779 0.3319 0.5665 0.027 Uiso 1 1 calc R U . . .
C40 C 0.62493(18) 0.5755(3) 0.30957(14) 0.0297(7) Uani 1 1 d . . . . .
H40A H 0.6481 0.5123 0.3014 0.045 Uiso 1 1 calc R U . . .
H40B H 0.6633 0.6224 0.3257 0.045 Uiso 1 1 calc R U . . .
H40C H 0.5986 0.6020 0.2728 0.045 Uiso 1 1 calc R U . . .
C41 C 0.53482(17) 0.6410(2) 0.36775(13) 0.0225(6) Uani 1 1 d . . . . .
C42 C 0.49027(16) 0.6228(2) 0.41368(13) 0.0199(5) Uani 1 1 d . . . . .
C43 C 0.44540(17) 0.7002(2) 0.43042(14) 0.0216(6) Uani 1 1 d . . . . .
C44 C 0.44895(19) 0.7943(2) 0.40329(16) 0.0284(7) Uani 1 1 d . . . . .
H44A H 0.4191 0.8467 0.4150 0.034 Uiso 1 1 calc R U . . .
C45 C 0.4944(2) 0.8110(2) 0.36066(16) 0.0313(7) Uani 1 1 d . . . . .
H45A H 0.4967 0.8749 0.3436 0.038 Uiso 1 1 calc R U . . .
C46 C 0.53748(18) 0.7337(2) 0.34218(14) 0.0268(6) Uani 1 1 d . . . . .
H46A H 0.5685 0.7448 0.3121 0.032 Uiso 1 1 calc R U . . .
C47 C 0.39297(17) 0.6917(2) 0.47310(14) 0.0231(6) Uani 1 1 d . . . . .
H47A H 0.3686 0.7506 0.4828 0.028 Uiso 1 1 calc R U . . .
C48 C 0.29352(16) 0.5151(2) 0.55168(13) 0.0240(6) Uani 1 1 d . . . . .
C49 C 0.31869(16) 0.6098(2) 0.53669(13) 0.0224(6) Uani 1 1 d . . . . .
C50 C 0.28611(19) 0.6942(2) 0.55788(14) 0.0279(7) Uani 1 1 d . . . . .
H50A H 0.3037 0.7579 0.5488 0.034 Uiso 1 1 calc R U . . .
C51 C 0.2281(2) 0.6855(3) 0.59211(15) 0.0329(8) Uani 1 1 d . . . . .
H51A H 0.2058 0.7432 0.6059 0.039 Uiso 1 1 calc R U . . .
C52 C 0.20273(19) 0.5930(3) 0.60610(15) 0.0328(7) Uani 1 1 d . . . . .
H52A H 0.1628 0.5875 0.6292 0.039 Uiso 1 1 calc R U . . .
C53 C 0.23523(18) 0.5085(3) 0.58656(15) 0.0289(7) Uani 1 1 d . . . . .
H53A H 0.2178 0.4453 0.5969 0.035 Uiso 1 1 calc R U . . .

loop_
_atom_site_aniso_label
_atom_site_aniso_U_11
_atom_site_aniso_U_22
_atom_site_aniso_U_33
_atom_site_aniso_U_23
_atom_site_aniso_U_13
_atom_site_aniso_U_12
Yb1 0.02165(7) 0.01918(6) 0.01429(6) -0.00123(4) 0.00278(4) 0.00137(4)
Zn1 0.01830(15) 0.01519(14) 0.01580(14) -0.00113(11) 0.00168(11) 0.00119(11)
O1 0.0310(11) 0.0240(11) 0.0201(10) 0.0013(8) 0.0068(8) -0.0016(9)
O2 0.0235(10) 0.0172(9) 0.0174(9) 0.0013(7) 0.0040(8) 0.0010(8)
O3 0.0253(10) 0.0156(9) 0.0215(10) -0.0021(8) 0.0058(8) -0.0018(8)
O4 0.0353(12) 0.0186(10) 0.0223(10) -0.0030(8) 0.0053(9) -0.0033(9)
N1 0.0192(11) 0.0189(11) 0.0170(11) -0.0031(9) 0.0009(9) 0.0015(9)
N2 0.0193(11) 0.0194(11) 0.0153(10) 0.0001(8) 0.0010(8) 0.0015(9)
C1 0.042(2) 0.042(2) 0.040(2) 0.0051(16) 0.0240(17) -0.0002(16)
C2 0.0279(15) 0.0182(13) 0.0175(13) -0.0010(10) 0.0000(11) -0.0028(11)
C3 0.0234(13) 0.0188(13) 0.0142(12) -0.0012(10) -0.0021(10) -0.0018(10)
C4 0.0268(14) 0.0191(13) 0.0172(12) -0.0018(10) -0.0003(11) -0.0003(11)
C5 0.0441(19) 0.0160(13) 0.0231(15) -0.0016(11) 0.0020(13) 0.0016(12)
C6 0.057(2) 0.0183(14) 0.0238(15) 0.0031(12) 0.0078(15) -0.0033(14)
C7 0.0404(18) 0.0266(16) 0.0196(14) 0.0016(12) 0.0044(13) -0.0081(13)
C8 0.0266(14) 0.0163(12) 0.0204(13) -0.0026(10) 0.0004(11) 0.0035(11)
C9 0.0425(19) 0.0231(15) 0.0381(19) -0.0085(14) 0.0128(15) 0.0046(14)
C10 0.0252(14) 0.0195(13) 0.0206(13) -0.0029(11) 0.0017(11) 0.0006(11)
C11 0.0241(14) 0.0166(12) 0.0176(12) 0.0004(10) -0.0008(10) 0.0004(10)
C12 0.0204(13) 0.0189(13) 0.0206(13) 0.0008(10) -0.0002(10) -0.0008(10)
C13 0.0275(15) 0.0216(14) 0.0285(15) 0.0033(12) 0.0030(12) -0.0029(12)
C14 0.0345(17) 0.0175(14) 0.0331(17) 0.0019(12) 0.0028(13) -0.0043(12)
C15 0.0347(17) 0.0186(14) 0.0247(15) -0.0044(11) 0.0019(12) 0.0007(12)
C16 0.0192(13) 0.0220(13) 0.0205(13) 0.0028(11) 0.0007(10) 0.0005(11)
C17 0.0198(13) 0.0228(14) 0.0168(12) -0.0015(10) -0.0002(10) 0.0042(11)
C18 0.0190(13) 0.0225(13) 0.0162(12) -0.0010(10) 0.0005(10) 0.0040(10)
C19 0.0225(14) 0.0299(15) 0.0190(13) 0.0023(11) 0.0021(11) 0.0036(12)
C20 0.0230(14) 0.0360(17) 0.0219(14) 0.0024(12) 0.0051(11) 0.0071(13)
C21 0.0249(15) 0.0338(17) 0.0229(14) -0.0065(12) 0.0008(11) 0.0085(13)
C22 0.0245(14) 0.0255(15) 0.0227(14) -0.0035(11) 0.0002(11) 0.0045(12)
O5 0.0304(12) 0.0353(13) 0.0230(11) -0.0024(9) -0.0043(9) 0.0062(10)
C23 0.0272(16) 0.0287(16) 0.0323(17) -0.0047(13) -0.0084(13) -0.0002(13)
C24 0.034(2) 0.045(2) 0.058(3) 0.016(2) -0.0149(18) -0.0095(17)
F1 0.0416(15) 0.0463(16) 0.131(3) 0.0366(18) -0.0107(16) 0.0016(12)
F2 0.0704(19) 0.109(3) 0.0337(13) 0.0230(15) -0.0229(13) -0.0450(18)
F3 0.0346(12) 0.0574(16) 0.0619(16) 0.0207(13) -0.0112(11) -0.0133(11)
C25 0.0321(17) 0.0282(16) 0.0280(16) -0.0052(13) -0.0028(13) 0.0007(13)
F4 0.0459(13) 0.0579(15) 0.0313(11) 0.0000(10) 0.0048(10) -0.0042(11)
F5 0.0273(10) 0.0398(12) 0.0492(13) -0.0065(10) -0.0048(9) 0.0015(9)
F6 0.0397(11) 0.0288(10) 0.0346(11) -0.0079(8) -0.0045(9) -0.0063(9)
O6 0.0392(13) 0.0323(12) 0.0156(10) -0.0023(9) 0.0080(9) 0.0048(10)
C26 0.0254(15) 0.0331(16) 0.0191(13) -0.0013(12) 0.0058(11) 0.0059(12)
C27 0.069(3) 0.062(3) 0.0261(18) -0.0138(18) 0.0184(18) -0.029(2)
F7 0.074(2) 0.137(4) 0.042(2) -0.023(2) 0.0272(19) -0.074(3)
F8 0.175(5) 0.0462(19) 0.073(3) -0.0325(19) 0.044(3) -0.029(2)
F9 0.046(2) 0.119(3) 0.0297(13) 0.0075(16) -0.0095(13) -0.041(2)
F7* 0.074(2) 0.137(4) 0.042(2) -0.023(2) 0.0272(19) -0.074(3)
F8* 0.175(5) 0.0462(19) 0.073(3) -0.0325(19) 0.044(3) -0.029(2)
F9* 0.046(2) 0.119(3) 0.0297(13) 0.0075(16) -0.0095(13) -0.041(2)
C28 0.0332(18) 0.072(3) 0.0218(16) -0.0077(17) 0.0057(13) 0.0056(18)
F10 0.0442(12) 0.0663(15) 0.0227(10) -0.0018(10) 0.0121(9) -0.0053(11)
F11 0.0527(16) 0.133(3) 0.0552(16) -0.0344(18) 0.0190(13) -0.0340(18)
F12 0.078(2) 0.132(3) 0.0443(15) 0.0056(16) 0.0119(14) 0.075(2)
O7 0.0226(11) 0.0326(12) 0.0252(11) 0.0006(9) 0.0003(9) 0.0048(9)
C29 0.0243(15) 0.0305(16) 0.0235(14) -0.0038(12) 0.0027(11) 0.0081(12)
C30 0.0265(16) 0.0369(19) 0.0398(19) -0.0057(15) 0.0049(14) 0.0018(14)
F13 0.0505(15) 0.0326(12) 0.094(2) -0.0039(13) 0.0243(15) -0.0044(11)
F14 0.0479(14) 0.0636(16) 0.0341(12) -0.0022(11) 0.0175(10) -0.0029(12)
F15 0.0219(10) 0.0689(18) 0.0633(17) -0.0105(13) 0.0051(10) 0.0029(10)
C31 0.0330(18) 0.039(2) 0.041(2) 0.0048(16) 0.0062(15) 0.0104(15)
F16 0.0635(17) 0.0351(13) 0.0633(17) -0.0152(12) 0.0045(13) 0.0033(12)
F17 0.0469(14) 0.0497(15) 0.0739(19) -0.0009(13) -0.0113(13) 0.0253(12)
F18 0.0691(19) 0.0598(18) 0.090(2) 0.0396(17) 0.0370(17) 0.0196(15)
O8 0.0334(13) 0.0338(13) 0.0299(12) -0.0010(10) -0.0004(10) 0.0028(10)
Zn2 0.01790(15) 0.01697(15) 0.01825(15) -0.00274(12) 0.00088(12) 0.00245(11)
O9 0.0368(13) 0.0190(10) 0.0285(11) -0.0035(9) 0.0102(10) 0.0057(9)
O10 0.0240(10) 0.0182(9) 0.0213(10) -0.0031(8) 0.0037(8) -0.0006(8)
O11 0.0271(11) 0.0259(11) 0.0203(10) 0.0000(8) 0.0064(8) -0.0012(9)
O12 0.0188(9) 0.0167(9) 0.0179(9) -0.0004(7) -0.0004(7) 0.0021(7)
N3 0.0161(11) 0.0234(12) 0.0213(11) -0.0058(9) -0.0007(9) 0.0021(9)
N4 0.0185(11) 0.0238(12) 0.0199(11) -0.0050(9) -0.0016(9) 0.0051(9)
C32 0.045(2) 0.0231(15) 0.0301(17) -0.0051(13) 0.0051(14) 0.0133(14)
C33 0.0243(14) 0.0215(14) 0.0197(13) -0.0042(11) -0.0018(11) 0.0023(11)
C34 0.0195(13) 0.0199(13) 0.0188(13) -0.0018(10) -0.0040(10) 0.0018(10)
C35 0.0202(13) 0.0223(14) 0.0239(14) -0.0016(11) -0.0009(11) -0.0031(11)
C36 0.0211(14) 0.0288(16) 0.0285(15) 0.0007(12) 0.0020(12) -0.0046(12)
C37 0.0284(16) 0.0226(15) 0.0345(17) 0.0021(13) -0.0001(13) -0.0052(12)
C38 0.0306(16) 0.0197(14) 0.0302(16) -0.0025(12) -0.0028(13) -0.0002(12)
C39 0.0169(13) 0.0303(15) 0.0209(13) -0.0040(11) 0.0014(10) -0.0022(11)
C40 0.0268(15) 0.0391(18) 0.0240(15) 0.0014(13) 0.0059(12) -0.0037(13)
C41 0.0230(14) 0.0215(14) 0.0217(13) -0.0019(11) -0.0020(11) -0.0009(11)
C42 0.0199(13) 0.0181(13) 0.0199(13) -0.0013(10) -0.0047(10) 0.0001(10)
C43 0.0210(13) 0.0182(13) 0.0236(14) -0.0024(10) -0.0051(11) 0.0022(10)
C44 0.0308(16) 0.0181(14) 0.0344(17) -0.0005(12) -0.0039(13) 0.0035(12)
C45 0.0361(18) 0.0221(15) 0.0337(17) 0.0059(13) -0.0034(14) 0.0001(13)
C46 0.0279(15) 0.0254(15) 0.0254(15) 0.0047(12) -0.0036(12) -0.0052(12)
C47 0.0201(13) 0.0210(14) 0.0268(15) -0.0050(11) -0.0031(11) 0.0062(11)
C48 0.0193(13) 0.0316(16) 0.0199(13) -0.0077(12) -0.0025(10) 0.0051(12)
C49 0.0203(13) 0.0282(15) 0.0176(13) -0.0042(11) -0.0020(10) 0.0080(11)
C50 0.0317(16) 0.0271(16) 0.0238(15) -0.0057(12) -0.0016(12) 0.0113(13)
C51 0.0299(17) 0.0415(19) 0.0263(16) -0.0101(14) 0.0001(13) 0.0158(14)
C52 0.0250(15) 0.046(2) 0.0277(16) -0.0108(15) 0.0049(12) 0.0082(14)
C53 0.0229(15) 0.0369(18) 0.0271(15) -0.0077(13) 0.0033(12) 0.0019(13)

loop_
_atom_type_symbol
_atom_type_description
_atom_type_scat_dispersion_real
_atom_type_scat_dispersion_imag
_atom_type_scat_source
C C 0.0033 0.0016 'International Tables Vol C Tables 4.2.6.8 and 6.1.1.4'
H H 0.0000 0.0000 'International Tables Vol C Tables 4.2.6.8 and 6.1.1.4'
N N 0.0061 0.0033 'International Tables Vol C Tables 4.2.6.8 and 6.1.1.4'
O O 0.0106 0.0060 'International Tables Vol C Tables 4.2.6.8 and 6.1.1.4'
F F 0.0171 0.0103 'International Tables Vol C Tables 4.2.6.8 and 6.1.1.4'
Zn Zn 0.2839 1.4301 'International Tables Vol C Tables 4.2.6.8 and 6.1.1.4'
Yb Yb -0.3850 5.5486 'International Tables Vol C Tables 4.2.6.8 and 6.1.1.4'

loop_
_geom_angle_atom_site_label_1
_geom_angle_atom_site_label_2
_geom_angle_atom_site_label_3
_geom_angle
_geom_angle_site_symmetry_1
_geom_angle_site_symmetry_3
O7 Yb1 O5 171.03(9) . .
O7 Yb1 O6 96.36(9) . .
O5 Yb1 O6 84.90(9) . .
O7 Yb1 O3 93.67(8) . .
O5 Yb1 O3 90.82(9) . .
O6 Yb1 O3 141.23(9) . .
O7 Yb1 O2 91.54(8) . .
O5 Yb1 O2 83.03(8) . .
O6 Yb1 O2 149.19(8) . .
O3 Yb1 O2 67.29(7) . .
O7 Yb1 O4 88.46(8) . .
O5 Yb1 O4 100.49(9) . .
O6 Yb1 O4 79.68(8) . .
O3 Yb1 O4 63.23(7) . .
O2 Yb1 O4 130.41(7) . .
O7 Yb1 O1 87.09(8) . .
O5 Yb1 O1 84.07(9) . .
O6 Yb1 O1 88.06(8) . .
O3 Yb1 O1 129.87(7) . .
O2 Yb1 O1 62.59(7) . .
O4 Yb1 O1 166.41(7) . .
O7 Yb1 Zn1 85.26(6) . .
O5 Yb1 Zn1 94.13(6) . .
O6 Yb1 Zn1 175.68(7) . .
O3 Yb1 Zn1 34.49(5) . .
O2 Yb1 Zn1 34.40(5) . .
O4 Yb1 Zn1 96.39(5) . .
O1 Yb1 Zn1 96.03(5) . .
O8 Zn1 O2 99.33(10) . .
O8 Zn1 O3 101.69(10) . .
O2 Zn1 O3 77.73(8) . .
O8 Zn1 N2 117.85(10) . .
O2 Zn1 N2 142.27(9) . .
O3 Zn1 N2 88.10(9) . .
O8 Zn1 N1 119.19(10) . .
O2 Zn1 N1 88.07(9) . .
O3 Zn1 N1 138.45(9) . .
N2 Zn1 N1 79.68(10) . .
O8 Zn1 Yb1 94.01(7) . .
O2 Zn1 Yb1 40.07(6) . .
O3 Zn1 Yb1 39.62(6) . .
N2 Zn1 Yb1 124.95(7) . .
N1 Zn1 Yb1 124.07(7) . .
C2 O1 C1 116.1(3) . .
C2 O1 Yb1 116.13(17) . .
C1 O1 Yb1 126.3(2) . .
C3 O2 Zn1 128.09(18) . .
C3 O2 Yb1 125.95(17) . .
Zn1 O2 Yb1 105.53(8) . .
C11 O3 Zn1 125.42(18) . .
C11 O3 Yb1 128.28(18) . .
Zn1 O3 Yb1 105.89(9) . .
C10 O4 C9 116.7(2) . .
C10 O4 Yb1 117.84(17) . .
C9 O4 Yb1 125.4(2) . .
C8 N1 C17 121.7(3) . .
C8 N1 Zn1 127.3(2) . .
C17 N1 Zn1 110.88(18) . .
C16 N2 C18 122.4(3) . .
C16 N2 Zn1 126.2(2) . .
C18 N2 Zn1 111.30(18) . .
O1 C1 H1A 109.5 . .
O1 C1 H1B 109.5 . .
H1A C1 H1B 109.5 . .
O1 C1 H1C 109.5 . .
H1A C1 H1C 109.5 . .
H1B C1 H1C 109.5 . .
C7 C2 O1 125.7(3) . .
C7 C2 C3 121.9(3) . .
O1 C2 C3 112.4(2) . .
O2 C3 C4 124.9(3) . .
O2 C3 C2 116.9(3) . .
C4 C3 C2 118.1(3) . .
C5 C4 C3 119.0(3) . .
C5 C4 C8 117.6(3) . .
C3 C4 C8 123.3(3) . .
C6 C5 C4 121.0(3) . .
C6 C5 H5A 119.5 . .
C4 C5 H5A 119.5 . .
C5 C6 C7 120.6(3) . .
C5 C6 H6A 119.7 . .
C7 C6 H6A 119.7 . .
C2 C7 C6 119.3(3) . .
C2 C7 H7A 120.3 . .
C6 C7 H7A 120.3 . .
N1 C8 C4 125.8(3) . .
N1 C8 H8A 117.1 . .
C4 C8 H8A 117.1 . .
O4 C9 H9A 109.5 . .
O4 C9 H9B 109.5 . .
H9A C9 H9B 109.5 . .
O4 C9 H9C 109.5 . .
H9A C9 H9C 109.5 . .
H9B C9 H9C 109.5 . .
C15 C10 O4 125.4(3) . .
C15 C10 C11 121.9(3) . .
O4 C10 C11 112.8(3) . .
O3 C11 C12 124.7(3) . .
O3 C11 C10 116.7(3) . .
C12 C11 C10 118.5(3) . .
C11 C12 C13 118.6(3) . .
C11 C12 C16 124.3(3) . .
C13 C12 C16 117.1(3) . .
C14 C13 C12 121.6(3) . .
C14 C13 H13A 119.2 . .
C12 C13 H13A 119.2 . .
C13 C14 C15 120.0(3) . .
C13 C14 H14A 120.0 . .
C15 C14 H14A 120.0 . .
C10 C15 C14 119.4(3) . .
C10 C15 H15A 120.3 . .
C14 C15 H15A 120.3 . .
N2 C16 C12 124.8(3) . .
N2 C16 H16A 117.6 . .
C12 C16 H16A 117.6 . .
C22 C17 C18 119.5(3) . .
C22 C17 N1 124.3(3) . .
C18 C17 N1 116.2(2) . .
C19 C18 C17 119.4(3) . .
C19 C18 N2 125.2(3) . .
C17 C18 N2 115.4(2) . .
C20 C19 C18 119.8(3) . .
C20 C19 H19A 120.1 . .
C18 C19 H19A 120.1 . .
C21 C20 C19 120.8(3) . .
C21 C20 H20A 119.6 . .
C19 C20 H20A 119.6 . .
C20 C21 C22 120.2(3) . .
C20 C21 H21A 119.9 . .
C22 C21 H21A 119.9 . .
C21 C22 C17 120.3(3) . .
C21 C22 H22A 119.9 . .
C17 C22 H22A 119.9 . .
C23 O5 Yb1 141.5(2) . .
O5 C23 C24 112.9(3) . .
O5 C23 C25 109.9(3) . .
C24 C23 C25 110.1(3) . .
O5 C23 H23A 107.9 . .
C24 C23 H23A 107.9 . .
C25 C23 H23A 107.9 . .
F2 C24 F3 106.5(4) . .
F2 C24 F1 107.5(4) . .
F3 C24 F1 108.2(3) . .
F2 C24 C23 113.5(3) . .
F3 C24 C23 110.6(3) . .
F1 C24 C23 110.4(4) . .
F6 C25 F4 106.2(3) . .
F6 C25 F5 106.3(3) . .
F4 C25 F5 106.5(3) . .
F6 C25 C23 113.8(3) . .
F4 C25 C23 110.6(3) . .
F5 C25 C23 112.9(3) . .
C26 O6 Yb1 137.3(2) . .
O6 C26 C27 113.6(3) . .
O6 C26 C28 109.2(3) . .
C27 C26 C28 109.3(3) . .
O6 C26 H26A 108.2 . .
C27 C26 H26A 108.2 . .
C28 C26 H26A 108.2 . .
F7 C27 F9 111.1(3) . .
F8* C27 F9* 107.7(4) . .
F8* C27 F7* 105.8(4) . .
F9* C27 F7* 104.8(4) . .
F7 C27 F8 103.8(3) . .
F9 C27 F8 103.4(3) . .
F7 C27 C26 112.1(3) . .
F8* C27 C26 110.7(3) . .
F9 C27 C26 115.1(3) . .
F9* C27 C26 114.5(3) . .
F7* C27 C26 112.9(3) . .
F8 C27 C26 110.3(3) . .
F12 C28 F10 106.1(3) . .
F12 C28 F11 104.9(4) . .
F10 C28 F11 106.0(4) . .
F12 C28 C26 114.1(4) . .
F10 C28 C26 114.4(3) . .
F11 C28 C26 110.6(3) . .
C29 O7 Yb1 162.7(2) . .
O7 C29 C31 111.1(3) . .
O7 C29 C30 111.6(3) . .
C31 C29 C30 111.0(3) . .
O7 C29 H29A 107.6 . .
C31 C29 H29A 107.6 . .
C30 C29 H29A 107.6 . .
F14 C30 F13 107.5(3) . .
F14 C30 F15 106.8(3) . .
F13 C30 F15 106.1(3) . .
F14 C30 C29 113.6(3) . .
F13 C30 C29 109.7(3) . .
F15 C30 C29 112.7(3) . .
F18 C31 F16 106.5(4) . .
F18 C31 F17 107.0(3) . .
F16 C31 F17 106.5(3) . .
F18 C31 C29 110.5(3) . .
F16 C31 C29 113.5(3) . .
F17 C31 C29 112.4(3) . .
Zn1 O8 H8B 116(3) . .
Zn1 O8 H8C 110(4) . .
H8B O8 H8C 125(4) . .
Zn1 O8 H8B* 112(5) . .
Zn1 O8 H8C* 115(3) . .
H8B* O8 H8C* 124(4) . .
O10 Zn2 O12 95.07(8) . .
O10 Zn2 N3 91.88(9) . .
O12 Zn2 N3 167.18(9) . .
O10 Zn2 N4 157.39(9) . .
O12 Zn2 N4 88.97(9) . .
N3 Zn2 N4 80.57(10) . .
O10 Zn2 O12 100.74(8) . 3_666
O12 Zn2 O12 87.73(8) . 3_666
N3 Zn2 O12 101.56(9) . 3_666
N4 Zn2 O12 101.64(9) . 3_666
O10 Zn2 Zn2 101.07(6) . 3_666
O12 Zn2 Zn2 45.03(6) . 3_666
N3 Zn2 Zn2 143.47(7) . 3_666
N4 Zn2 Zn2 97.51(7) . 3_666
O12 Zn2 Zn2 42.70(6) 3_666 3_666
C33 O9 C32 116.6(3) . .
C34 O10 Zn2 125.10(19) . .
C41 O11 C40 117.4(3) . .
C42 O12 Zn2 127.40(18) . .
C42 O12 Zn2 112.01(16) . 3_666
Zn2 O12 Zn2 92.27(8) . 3_666
C39 N3 C48 123.3(3) . .
C39 N3 Zn2 122.4(2) . .
C48 N3 Zn2 113.5(2) . .
C47 N4 C49 121.6(3) . .
C47 N4 Zn2 126.2(2) . .
C49 N4 Zn2 112.0(2) . .
O9 C32 H32A 109.5 . .
O9 C32 H32B 109.5 . .
H32A C32 H32B 109.5 . .
O9 C32 H32C 109.5 . .
H32A C32 H32C 109.5 . .
H32B C32 H32C 109.5 . .
O9 C33 C38 124.8(3) . .
O9 C33 C34 113.5(3) . .
C38 C33 C34 121.7(3) . .
O10 C34 C35 125.5(3) . .
O10 C34 C33 117.7(3) . .
C35 C34 C33 116.8(3) . .
C36 C35 C34 119.8(3) . .
C36 C35 C39 116.2(3) . .
C34 C35 C39 124.1(3) . .
C37 C36 C35 122.0(3) . .
C37 C36 H36A 119.0 . .
C35 C36 H36A 119.0 . .
C36 C37 C38 119.2(3) . .
C36 C37 H37A 120.4 . .
C38 C37 H37A 120.4 . .
C33 C38 C37 120.5(3) . .
C33 C38 H38A 119.7 . .
C37 C38 H38A 119.7 . .
N3 C39 C35 126.3(3) . .
N3 C39 H39A 116.9 . .
C35 C39 H39A 116.9 . .
O11 C40 H40A 109.5 . .
O11 C40 H40B 109.5 . .
H40A C40 H40B 109.5 . .
O11 C40 H40C 109.5 . .
H40A C40 H40C 109.5 . .
H40B C40 H40C 109.5 . .
O11 C41 C46 124.3(3) . .
O11 C41 C42 114.4(3) . .
C46 C41 C42 121.2(3) . .
O12 C42 C43 123.4(3) . .
O12 C42 C41 118.5(3) . .
C43 C42 C41 118.1(3) . .
C42 C43 C44 119.4(3) . .
C42 C43 C47 124.9(3) . .
C44 C43 C47 115.7(3) . .
C45 C44 C43 121.4(3) . .
C45 C44 H44A 119.3 . .
C43 C44 H44A 119.3 . .
C44 C45 C46 119.8(3) . .
C44 C45 H45A 120.1 . .
C46 C45 H45A 120.1 . .
C41 C46 C45 120.0(3) . .
C41 C46 H46A 120.0 . .
C45 C46 H46A 120.0 . .
N4 C47 C43 126.3(3) . .
N4 C47 H47A 116.9 . .
C43 C47 H47A 116.9 . .
C53 C48 N3 125.0(3) . .
C53 C48 C49 118.9(3) . .
N3 C48 C49 116.1(3) . .
C50 C49 C48 119.5(3) . .
C50 C49 N4 124.2(3) . .
C48 C49 N4 116.2(3) . .
C51 C50 C49 120.4(3) . .
C51 C50 H50A 119.8 . .
C49 C50 H50A 119.8 . .
C52 C51 C50 120.1(3) . .
C52 C51 H51A 119.9 . .
C50 C51 H51A 119.9 . .
C51 C52 C53 120.4(3) . .
C51 C52 H52A 119.8 . .
C53 C52 H52A 119.8 . .
C52 C53 C48 120.7(3) . .
C52 C53 H53A 119.7 . .
C48 C53 H53A 119.7 . .

loop_
_geom_bond_atom_site_label_1
_geom_bond_atom_site_label_2
_geom_bond_distance
_geom_bond_site_symmetry_2
Yb1 O7 2.131(2) .
Yb1 O5 2.132(2) .
Yb1 O6 2.135(2) .
Yb1 O3 2.293(2) .
Yb1 O2 2.310(2) .
Yb1 O4 2.547(2) .
Yb1 O1 2.566(2) .
Yb1 Zn1 3.4581(3) .
Zn1 O8 2.002(2) .
Zn1 O2 2.028(2) .
Zn1 O3 2.036(2) .
Zn1 N2 2.065(2) .
Zn1 N1 2.065(2) .
O1 C2 1.386(4) .
O1 C1 1.433(4) .
O2 C3 1.311(3) .
O3 C11 1.314(3) .
O4 C10 1.392(4) .
O4 C9 1.435(4) .
N1 C8 1.289(4) .
N1 C17 1.417(4) .
N2 C16 1.291(4) .
N2 C18 1.419(4) .
C1 H1A 0.9800 .
C1 H1B 0.9800 .
C1 H1C 0.9800 .
C2 C7 1.373(4) .
C2 C3 1.418(4) .
C3 C4 1.416(4) .
C4 C5 1.413(4) .
C4 C8 1.446(4) .
C5 C6 1.376(5) .
C5 H5A 0.9500 .
C6 C7 1.397(5) .
C6 H6A 0.9500 .
C7 H7A 0.9500 .
C8 H8A 0.9500 .
C9 H9A 0.9800 .
C9 H9B 0.9800 .
C9 H9C 0.9800 .
C10 C15 1.377(4) .
C10 C11 1.414(4) .
C11 C12 1.410(4) .
C12 C13 1.422(4) .
C12 C16 1.447(4) .
C13 C14 1.369(5) .
C13 H13A 0.9500 .
C14 C15 1.407(5) .
C14 H14A 0.9500 .
C15 H15A 0.9500 .
C16 H16A 0.9500 .
C17 C22 1.395(4) .
C17 C18 1.412(4) .
C18 C19 1.401(4) .
C19 C20 1.386(4) .
C19 H19A 0.9500 .
C20 C21 1.383(5) .
C20 H20A 0.9500 .
C21 C22 1.384(5) .
C21 H21A 0.9500 .
C22 H22A 0.9500 .
O5 C23 1.347(4) .
C23 C24 1.517(5) .
C23 C25 1.528(5) .
C23 H23A 1.0000 .
C24 F2 1.321(5) .
C24 F3 1.342(5) .
C24 F1 1.357(6) .
C25 F6 1.334(4) .
C25 F4 1.344(4) .
C25 F5 1.349(4) .
O6 C26 1.360(4) .
C26 C27 1.501(5) .
C26 C28 1.519(5) .
C26 H26A 1.0000 .
C27 F7 1.304(4) .
C27 F8* 1.319(5) .
C27 F9 1.326(4) .
C27 F9* 1.327(5) .
C27 F7* 1.351(5) .
C27 F8 1.370(4) .
C28 F12 1.295(5) .
C28 F10 1.331(4) .
C28 F11 1.356(6) .
O7 C29 1.357(4) .
C29 C31 1.526(5) .
C29 C30 1.531(5) .
C29 H29A 1.0000 .
C30 F14 1.323(4) .
C30 F13 1.336(4) .
C30 F15 1.342(4) .
C31 F18 1.326(5) .
C31 F16 1.334(5) .
C31 F17 1.340(4) .
O8 H8B 1.13(4) .
O8 H8C 1.13(4) .
O8 H8B* 1.13(4) .
O8 H8C* 1.13(4) .
Zn2 O10 1.958(2) .
Zn2 O12 2.030(2) .
Zn2 N3 2.046(3) .
Zn2 N4 2.073(2) .
Zn2 O12 2.1180(19) 3_666
Zn2 Zn2 2.9913(7) 3_666
O9 C33 1.371(4) .
O9 C32 1.430(4) .
O10 C34 1.306(4) .
O11 C41 1.370(4) .
O11 C40 1.434(4) .
O12 C42 1.337(3) .
O12 Zn2 2.1180(19) 3_666
N3 C39 1.297(4) .
N3 C48 1.409(4) .
N4 C47 1.292(4) .
N4 C49 1.422(4) .
C32 H32A 0.9800 .
C32 H32B 0.9800 .
C32 H32C 0.9800 .
C33 C38 1.374(4) .
C33 C34 1.438(4) .
C34 C35 1.420(4) .
C35 C36 1.419(4) .
C35 C39 1.433(4) .
C36 C37 1.363(5) .
C36 H36A 0.9500 .
C37 C38 1.410(5) .
C37 H37A 0.9500 .
C38 H38A 0.9500 .
C39 H39A 0.9500 .
C40 H40A 0.9800 .
C40 H40B 0.9800 .
C40 H40C 0.9800 .
C41 C46 1.385(4) .
C41 C42 1.419(4) .
C42 C43 1.408(4) .
C43 C44 1.418(4) .
C43 C47 1.445(5) .
C44 C45 1.367(5) .
C44 H44A 0.9500 .
C45 C46 1.401(5) .
C45 H45A 0.9500 .
C46 H46A 0.9500 .
C47 H47A 0.9500 .
C48 C53 1.401(4) .
C48 C49 1.414(5) .
C49 C50 1.399(4) .
C50 C51 1.389(5) .
C50 H50A 0.9500 .
C51 C52 1.384(6) .
C51 H51A 0.9500 .
C52 C53 1.384(5) .
C52 H52A 0.9500 .
C53 H53A 0.9500 .
